data_4312717
loop_
_publ_author_name
'Claus Becker'
'Iris Kieltsch'
'Diego Broggini'
'Antonio Mezzetti'

_publ_section_title
;
 Bridging Fluorides and Hard/Soft Mismatch in d6 and d8 Complexes: The
 Case of [Tl(\m-F)3Ru(PPh3)3]
;
_journal_name_full 'Inorganic Chemistry'
_journal_page_first 8417
_journal_page_last 8429
_journal_paper_doi 10.1021/ic034888e
_journal_volume 42
_journal_year 2003
_chemical_formula_sum 'C73 H61 Br Cl3 F4 P4 Ru2 Tl'
_chemical_formula_weight 1730.87
_chemical_name_common '[Ru2TlBrF3X(PPh3)4].CHCl3'
_chemical_name_systematic
; 
 ? 
;
_space_group_IT_number 14
_symmetry_cell_setting monoclinic
_symmetry_space_group_name_Hall '-P 2yn'
_symmetry_space_group_name_H-M 'P 1 21/n 1'
_atom_sites_solution_hydrogens geom
_atom_sites_solution_primary direct
_atom_sites_solution_secondary difmap
_audit_creation_method SHELXL-97
_cell_angle_alpha 90.00
_cell_angle_beta 93.0530(10)
_cell_angle_gamma 90.00
_cell_formula_units_Z 4
_cell_length_a 13.1385(5)
_cell_length_b 25.1451(9)
_cell_length_c 22.4359(7)
_cell_measurement_reflns_used 5370
_cell_measurement_temperature 293(2)
_cell_measurement_theta_max 42.820
_cell_measurement_theta_min 4.487
_cell_volume 7401.6(5)
_computing_structure_refinement 'SHELXL-97 (Sheldrick, 1997)'
_computing_structure_solution 'SHELXS-97 (Sheldrick, 1990)'
_diffrn_ambient_temperature 293(2)
_diffrn_measured_fraction_theta_full 0.998
_diffrn_measured_fraction_theta_max 0.998
_diffrn_measurement_device_type 'SMART Platform'
_diffrn_measurement_method 'w/ scan'
_diffrn_radiation_monochromator graphite
_diffrn_radiation_source 'fine-focus sealed tube'
_diffrn_radiation_type MoK\a
_diffrn_radiation_wavelength 0.71073
_diffrn_reflns_av_R_equivalents 0.0833
_diffrn_reflns_av_sigmaI/netI 0.1642
_diffrn_reflns_limit_h_max 15
_diffrn_reflns_limit_h_min -17
_diffrn_reflns_limit_k_max 33
_diffrn_reflns_limit_k_min -27
_diffrn_reflns_limit_l_max 19
_diffrn_reflns_limit_l_min -29
_diffrn_reflns_number 55113
_diffrn_reflns_theta_full 28.31
_diffrn_reflns_theta_max 28.31
_diffrn_reflns_theta_min 2.24
_exptl_absorpt_coefficient_mu 3.358
_exptl_absorpt_correction_T_max 0.6887
_exptl_absorpt_correction_T_min 0.6507
_exptl_absorpt_correction_type none
_exptl_crystal_colour prism
_exptl_crystal_density_diffrn 1.553
_exptl_crystal_density_meas ?
_exptl_crystal_density_method 'not measured'
_exptl_crystal_description red
_exptl_crystal_F_000 3400
_exptl_crystal_size_max 0.14
_exptl_crystal_size_mid 0.13
_exptl_crystal_size_min 0.12
_refine_diff_density_max 1.281
_refine_diff_density_min -1.528
_refine_diff_density_rms 0.127
_refine_ls_extinction_method none
_refine_ls_goodness_of_fit_ref 0.842
_refine_ls_hydrogen_treatment mixed
_refine_ls_matrix_type full
_refine_ls_number_parameters 789
_refine_ls_number_reflns 18386
_refine_ls_number_restraints 1
_refine_ls_restrained_S_all 0.842
_refine_ls_R_factor_all 0.1517
_refine_ls_R_factor_gt 0.0568
_refine_ls_shift/su_max 2.846
_refine_ls_shift/su_mean 0.093
_refine_ls_structure_factor_coef Fsqd
_refine_ls_weighting_details 'calc w=1/[\s^2^(Fo^2^)+(0.0709P)^2^+0.0000P] where P=(Fo^2^+2Fc^2^)/3'
_refine_ls_weighting_scheme calc
_refine_ls_wR_factor_gt 0.1428
_refine_ls_wR_factor_ref 0.1653
_reflns_number_gt 7416
_reflns_number_total 18386
_reflns_threshold_expression >2sigma(I)
_cod_data_source_file ic034888esi20030728_100008_4.cif
_cod_data_source_block '[Ru2TlBrF3X(PPh3)4].CHCl3'
_cod_depositor_comments
;
The following automatic conversions were performed:

'_exptl_crystal_density_meas' value 'not measured' was changed to '?'
- the value is perceived as not measured.

Automatic conversion script
Id: cif_fix_values 3008 2015-01-20 13:52:24Z robertas 
;
_cod_database_code 4312717

loop_
_symmetry_equiv_pos_as_xyz
'x, y, z'
'-x+1/2, y+1/2, -z+1/2'
'-x, -y, -z'
'x-1/2, -y-1/2, z-1/2'

loop_
_atom_site_label
_atom_site_type_symbol
_atom_site_fract_x
_atom_site_fract_y
_atom_site_fract_z
_atom_site_U_iso_or_equiv
_atom_site_adp_type
_atom_site_occupancy
_atom_site_symmetry_multiplicity
_atom_site_calc_flag
_atom_site_refinement_flags
_atom_site_disorder_assembly
_atom_site_disorder_group
Tl1 Tl 0.02309(3) 0.083397(18) 0.031798(18) 0.07506(16) Uani 1 1 d . . .
Ru1 Ru -0.08659(4) 0.01077(3) 0.14686(3) 0.03298(16) Uani 1 1 d . . .
Ru2 Ru 0.03151(4) 0.11194(3) 0.19475(3) 0.03975(17) Uani 1 1 d . . .
P1 P -0.04199(15) -0.07348(8) 0.16848(9) 0.0393(5) Uani 1 1 d . . .
P2 P -0.25805(14) -0.00028(8) 0.14788(9) 0.0362(5) Uani 1 1 d . . .
P3 P 0.16572(17) 0.11385(12) 0.26165(12) 0.0654(8) Uani 1 1 d . . .
P4 P -0.05406(15) 0.18214(9) 0.22874(10) 0.0437(5) Uani 1 1 d . . .
F1 F -0.0889(3) 0.09476(16) 0.12816(18) 0.0404(10) Uani 1 1 d . . .
F2 F 0.0673(3) 0.03985(17) 0.14721(19) 0.0462(11) Uani 1 1 d . . .
Br3 Br -0.06527(8) 0.04534(4) 0.25003(5) 0.0709(3) Uani 1 1 d . . .
F4 F -0.0717(3) 0.00056(17) 0.05633(17) 0.0454(11) Uani 1 1 d . . .
F5 F 0.0912(9) 0.1578(4) 0.1181(4) 0.066(3) Uiso 0.611(5) 1 d P . .
Br5 Br 0.1382(3) 0.15262(13) 0.12020(14) 0.0737(13) Uiso 0.389(5) 1 d P . .
C1 C -0.1279(6) -0.1291(3) 0.1502(4) 0.042(2) Uani 1 1 d . . .
C2 C -0.1723(6) -0.1275(3) 0.0929(4) 0.053(2) Uani 1 1 d . . .
H2A H -0.1622 -0.0979 0.0691 0.063 Uiso 1 1 calc R . .
C3 C -0.2325(7) -0.1698(4) 0.0698(5) 0.073(3) Uani 1 1 d . . .
H3A H -0.2643 -0.1683 0.0318 0.088 Uiso 1 1 calc R . .
C4 C -0.2422(9) -0.2135(5) 0.1061(7) 0.100(4) Uani 1 1 d . . .
H4A H -0.2801 -0.2424 0.0916 0.119 Uiso 1 1 calc R . .
C5 C -0.1990(9) -0.2159(4) 0.1616(6) 0.080(3) Uani 1 1 d . . .
H5A H -0.2070 -0.2464 0.1844 0.096 Uiso 1 1 calc R . .
C6 C -0.1432(6) -0.1741(4) 0.1852(4) 0.058(2) Uani 1 1 d . . .
H6A H -0.1157 -0.1757 0.2242 0.069 Uiso 1 1 calc R . .
C7 C 0.0679(6) -0.0989(3) 0.1274(3) 0.042(2) Uani 1 1 d . . .
C8 C 0.1288(6) -0.0648(3) 0.0972(4) 0.053(2) Uani 1 1 d . . .
H8A H 0.1182 -0.0283 0.0991 0.064 Uiso 1 1 calc R . .
C9 C 0.2075(7) -0.0852(4) 0.0634(4) 0.065(3) Uani 1 1 d . . .
H9A H 0.2469 -0.0623 0.0416 0.078 Uiso 1 1 calc R . .
C10 C 0.2256(6) -0.1385(4) 0.0627(4) 0.061(3) Uani 1 1 d . . .
H10A H 0.2788 -0.1519 0.0414 0.074 Uiso 1 1 calc R . .
C11 C 0.1663(7) -0.1721(4) 0.0931(4) 0.071(3) Uani 1 1 d . . .
H11A H 0.1782 -0.2085 0.0921 0.086 Uiso 1 1 calc R . .
C12 C 0.0883(7) -0.1523(4) 0.1254(4) 0.069(3) Uani 1 1 d . . .
H12A H 0.0486 -0.1757 0.1463 0.083 Uiso 1 1 calc R . .
C13 C -0.0007(6) -0.0854(3) 0.2463(4) 0.050(2) Uani 1 1 d . . .
C14 C 0.1027(8) -0.0870(4) 0.2650(5) 0.084(3) Uani 1 1 d . . .
H14A H 0.1526 -0.0838 0.2373 0.100 Uiso 1 1 calc R . .
C15 C 0.1293(10) -0.0933(6) 0.3238(6) 0.127(6) Uani 1 1 d . . .
H15A H 0.1978 -0.0968 0.3359 0.152 Uiso 1 1 calc R . .
C16 C 0.0582(12) -0.0947(6) 0.3655(5) 0.124(6) Uani 1 1 d . . .
H16A H 0.0773 -0.0978 0.4059 0.149 Uiso 1 1 calc R . .
C17 C -0.0426(9) -0.0914(5) 0.3465(5) 0.083(3) Uani 1 1 d . . .
H17A H -0.0921 -0.0925 0.3746 0.099 Uiso 1 1 calc R . .
C18 C -0.0708(7) -0.0869(4) 0.2905(4) 0.064(3) Uani 1 1 d . . .
H18A H -0.1399 -0.0845 0.2795 0.077 Uiso 1 1 calc R . .
C19 C -0.3315(5) -0.0307(3) 0.0844(4) 0.0390(19) Uani 1 1 d . . .
C20 C -0.4306(6) -0.0491(3) 0.0892(4) 0.055(2) Uani 1 1 d . . .
H20A H -0.4592 -0.0482 0.1262 0.066 Uiso 1 1 calc R . .
C21 C -0.4866(7) -0.0685(4) 0.0416(5) 0.070(3) Uani 1 1 d . . .
H21A H -0.5521 -0.0814 0.0459 0.084 Uiso 1 1 calc R . .
C22 C -0.4445(8) -0.0688(4) -0.0133(5) 0.079(3) Uani 1 1 d . . .
H22A H -0.4815 -0.0825 -0.0463 0.095 Uiso 1 1 calc R . .
C23 C -0.3477(8) -0.0487(4) -0.0198(4) 0.068(3) Uani 1 1 d . . .
H23A H -0.3209 -0.0475 -0.0573 0.082 Uiso 1 1 calc R . .
C24 C -0.2915(6) -0.0305(3) 0.0293(4) 0.049(2) Uani 1 1 d . . .
H24A H -0.2257 -0.0180 0.0251 0.059 Uiso 1 1 calc R . .
C25 C -0.3314(5) 0.0630(3) 0.1452(4) 0.042(2) Uani 1 1 d . . .
C26 C -0.4217(6) 0.0700(4) 0.1758(4) 0.056(2) Uani 1 1 d . . .
H26A H -0.4429 0.0433 0.2010 0.068 Uiso 1 1 calc R . .
C27 C -0.4784(7) 0.1153(4) 0.1689(4) 0.063(3) Uani 1 1 d . . .
H27A H -0.5377 0.1191 0.1893 0.075 Uiso 1 1 calc R . .
C28 C -0.4485(7) 0.1545(4) 0.1325(5) 0.068(3) Uani 1 1 d . . .
H28A H -0.4860 0.1858 0.1285 0.081 Uiso 1 1 calc R . .
C29 C -0.3619(7) 0.1476(4) 0.1015(4) 0.060(3) Uani 1 1 d . . .
H29A H -0.3420 0.1745 0.0761 0.072 Uiso 1 1 calc R . .
C30 C -0.3040(6) 0.1021(3) 0.1070(4) 0.046(2) Uani 1 1 d . . .
H30A H -0.2466 0.0981 0.0850 0.055 Uiso 1 1 calc R . .
C31 C -0.3034(5) -0.0334(3) 0.2146(4) 0.0397(19) Uani 1 1 d . . .
C32 C -0.3360(6) -0.0863(4) 0.2153(4) 0.050(2) Uani 1 1 d . . .
H32A H -0.3384 -0.1053 0.1797 0.060 Uiso 1 1 calc R . .
C33 C -0.3639(7) -0.1109(4) 0.2645(5) 0.064(3) Uani 1 1 d . . .
H33A H -0.3848 -0.1462 0.2629 0.077 Uiso 1 1 calc R . .
C34 C -0.3612(7) -0.0842(5) 0.3161(6) 0.083(4) Uani 1 1 d . . .
H34A H -0.3813 -0.1008 0.3505 0.100 Uiso 1 1 calc R . .
C35 C -0.3282(7) -0.0309(5) 0.3183(4) 0.072(3) Uani 1 1 d . . .
H35A H -0.3257 -0.0127 0.3545 0.086 Uiso 1 1 calc R . .
C36 C -0.2995(6) -0.0056(4) 0.2677(4) 0.056(2) Uani 1 1 d . . .
H36A H -0.2778 0.0296 0.2691 0.067 Uiso 1 1 calc R . .
C37 C 0.2704(8) 0.1650(6) 0.2609(7) 0.102(5) Uani 1 1 d . . .
C38 C 0.2755(10) 0.1943(6) 0.2059(11) 0.155(8) Uani 1 1 d . . .
H38A H 0.2281 0.1886 0.1743 0.186 Uiso 1 1 calc R . .
C39 C 0.3564(13) 0.2328(7) 0.2012(14) 0.284(19) Uani 1 1 d D . .
H39A H 0.3636 0.2546 0.1682 0.341 Uiso 1 1 calc R . .
C40 C 0.422(2) 0.2334(13) 0.2522(15) 0.29(3) Uani 1 1 d D . .
H40A H 0.4753 0.2578 0.2501 0.348 Uiso 1 1 calc R . .
C41 C 0.425(3) 0.2046(15) 0.3060(15) 0.24(2) Uani 1 1 d . . .
H41A H 0.4742 0.2085 0.3373 0.291 Uiso 1 1 calc R . .
C42 C 0.3434(9) 0.1694(8) 0.3049(8) 0.182(10) Uani 1 1 d . . .
H42A H 0.3388 0.1470 0.3375 0.219 Uiso 1 1 calc R . .
C43 C 0.1361(9) 0.1159(7) 0.3396(6) 0.106(5) Uani 1 1 d . . .
C44 C 0.1461(8) 0.1657(7) 0.3710(6) 0.133(7) Uani 1 1 d . . .
H44A H 0.1716 0.1963 0.3539 0.159 Uiso 1 1 calc R . .
C45 C 0.1128(15) 0.1639(11) 0.4321(9) 0.194(13) Uani 1 1 d . . .
H45A H 0.1129 0.1939 0.4564 0.232 Uiso 1 1 calc R . .
C46 C 0.0810(19) 0.1144(15) 0.4514(10) 0.21(2) Uani 1 1 d . . .
H46A H 0.0640 0.1124 0.4911 0.246 Uiso 1 1 calc R . .
C47 C 0.072(2) 0.0704(13) 0.4210(10) 0.232(18) Uani 1 1 d . . .
H47A H 0.0485 0.0395 0.4386 0.278 Uiso 1 1 calc R . .
C48 C 0.0962(11) 0.0703(8) 0.3654(6) 0.137(8) Uani 1 1 d . . .
H48A H 0.0869 0.0396 0.3426 0.164 Uiso 1 1 calc R . .
C49 C 0.2472(7) 0.0550(4) 0.2553(5) 0.064(3) Uani 1 1 d . . .
C50 C 0.2727(6) 0.0372(4) 0.2017(4) 0.056(2) Uani 1 1 d . . .
H50A H 0.2416 0.0530 0.1679 0.068 Uiso 1 1 calc R . .
C51 C 0.3416(7) -0.0028(4) 0.1935(5) 0.070(3) Uani 1 1 d . . .
H51A H 0.3550 -0.0134 0.1550 0.084 Uiso 1 1 calc R . .
C52 C 0.3901(9) -0.0270(5) 0.2401(6) 0.093(4) Uani 1 1 d . . .
H52A H 0.4373 -0.0538 0.2344 0.111 Uiso 1 1 calc R . .
C53 C 0.3686(10) -0.0113(6) 0.2956(7) 0.140(6) Uani 1 1 d . . .
H53A H 0.3998 -0.0282 0.3286 0.168 Uiso 1 1 calc R . .
C54 C 0.2960(10) 0.0322(7) 0.3041(5) 0.135(6) Uani 1 1 d . . .
H54A H 0.2835 0.0441 0.3423 0.162 Uiso 1 1 calc R . .
C55 C 0.0090(6) 0.2398(4) 0.2649(4) 0.053(2) Uani 1 1 d . . .
C56 C -0.0135(8) 0.2635(5) 0.3171(4) 0.080(3) Uani 1 1 d . . .
H56A H -0.0652 0.2494 0.3391 0.096 Uiso 1 1 calc R . .
C57 C 0.0397(11) 0.3086(5) 0.3387(6) 0.101(4) Uani 1 1 d . . .
H57A H 0.0250 0.3228 0.3755 0.121 Uiso 1 1 calc R . .
C58 C 0.1110(10) 0.3316(5) 0.3072(7) 0.095(4) Uani 1 1 d . . .
H58A H 0.1456 0.3617 0.3213 0.114 Uiso 1 1 calc R . .
C59 C 0.1307(8) 0.3104(5) 0.2553(6) 0.092(4) Uani 1 1 d . . .
H59A H 0.1807 0.3259 0.2333 0.111 Uiso 1 1 calc R . .
C60 C 0.0801(7) 0.2656(4) 0.2320(5) 0.077(3) Uani 1 1 d . . .
H60A H 0.0942 0.2531 0.1943 0.093 Uiso 1 1 calc R . .
C61 C -0.1280(6) 0.2183(3) 0.1703(4) 0.044(2) Uani 1 1 d . . .
C62 C -0.1118(7) 0.2128(4) 0.1110(4) 0.063(3) Uani 1 1 d . . .
H62A H -0.0654 0.1874 0.0995 0.076 Uiso 1 1 calc R . .
C63 C -0.1622(9) 0.2440(5) 0.0668(5) 0.084(3) Uani 1 1 d . . .
H63A H -0.1497 0.2398 0.0266 0.101 Uiso 1 1 calc R . .
C64 C -0.2315(9) 0.2814(5) 0.0854(6) 0.089(4) Uani 1 1 d . . .
H64A H -0.2656 0.3031 0.0573 0.107 Uiso 1 1 calc R . .
C65 C -0.2497(9) 0.2867(4) 0.1428(6) 0.091(4) Uani 1 1 d . . .
H65A H -0.2985 0.3108 0.1543 0.110 Uiso 1 1 calc R . .
C66 C -0.1973(8) 0.2570(4) 0.1850(5) 0.073(3) Uani 1 1 d . . .
H66A H -0.2085 0.2629 0.2250 0.088 Uiso 1 1 calc R . .
C67 C -0.1509(6) 0.1635(3) 0.2804(4) 0.045(2) Uani 1 1 d . . .
C68 C -0.1248(7) 0.1509(4) 0.3372(5) 0.069(3) Uani 1 1 d . . .
H68A H -0.0566 0.1539 0.3502 0.083 Uiso 1 1 calc R . .
C69 C -0.1939(9) 0.1339(4) 0.3774(4) 0.077(3) Uani 1 1 d . . .
H69A H -0.1730 0.1261 0.4167 0.093 Uiso 1 1 calc R . .
C70 C -0.2930(9) 0.1287(4) 0.3582(6) 0.084(4) Uani 1 1 d . . .
H70A H -0.3412 0.1182 0.3847 0.101 Uiso 1 1 calc R . .
C71 C -0.3221(7) 0.1389(4) 0.3000(5) 0.070(3) Uani 1 1 d . . .
H71A H -0.3899 0.1352 0.2866 0.084 Uiso 1 1 calc R . .
C72 C -0.2517(7) 0.1545(4) 0.2622(4) 0.056(2) Uani 1 1 d . . .
H72A H -0.2717 0.1594 0.2222 0.068 Uiso 1 1 calc R . .
Cl1S Cl -0.2441(9) -0.2915(6) -0.0462(5) 0.316(7) Uani 0.719(8) 1 d P . .
Cl2S Cl -0.0744(11) -0.3358(5) -0.0895(6) 0.332(7) Uani 0.719(8) 1 d P . .
Cl3S Cl -0.0584(8) -0.2816(6) 0.0155(4) 0.329(8) Uani 0.719(8) 1 d P . .
C1S C -0.121(2) -0.2764(11) -0.0506(12) 0.169(10) Uiso 0.719(8) 1 d P . .
H1SA H -0.1092 -0.2428 -0.0713 0.203 Uiso 0.719(8) 1 calc PR . .

loop_
_atom_site_aniso_label
_atom_site_aniso_U_11
_atom_site_aniso_U_22
_atom_site_aniso_U_33
_atom_site_aniso_U_23
_atom_site_aniso_U_13
_atom_site_aniso_U_12
Tl1 0.0853(3) 0.0724(3) 0.0705(3) 0.0066(2) 0.0331(2) -0.0151(2)
Ru1 0.0281(3) 0.0318(4) 0.0393(4) -0.0033(3) 0.0049(2) -0.0027(3)
Ru2 0.0311(3) 0.0400(4) 0.0484(4) -0.0126(3) 0.0041(3) -0.0051(3)
P1 0.0355(11) 0.0379(14) 0.0453(13) 0.0040(10) 0.0090(9) 0.0027(9)
P2 0.0315(10) 0.0312(13) 0.0461(13) -0.0024(9) 0.0060(9) -0.0008(8)
P3 0.0377(13) 0.083(2) 0.0746(18) -0.0382(15) -0.0054(12) 0.0072(13)
P4 0.0396(12) 0.0402(14) 0.0509(14) -0.0100(10) -0.0012(10) -0.0013(10)
F1 0.037(2) 0.036(3) 0.048(3) -0.005(2) 0.0004(19) -0.0033(19)
F2 0.032(2) 0.047(3) 0.060(3) -0.017(2) 0.008(2) -0.004(2)
Br3 0.0721(7) 0.0669(8) 0.0743(7) -0.0078(5) 0.0103(5) -0.0028(5)
F4 0.045(2) 0.046(3) 0.045(3) -0.003(2) 0.008(2) -0.008(2)
C1 0.037(4) 0.034(5) 0.056(6) 0.002(4) 0.018(4) -0.001(4)
C2 0.043(5) 0.042(6) 0.075(7) 0.000(5) 0.014(5) -0.003(4)
C3 0.072(7) 0.059(8) 0.089(8) -0.016(6) 0.012(6) -0.019(6)
C4 0.088(9) 0.063(9) 0.151(13) -0.014(9) 0.035(9) -0.028(7)
C5 0.093(9) 0.049(7) 0.100(9) 0.010(6) 0.031(7) -0.007(6)
C6 0.050(5) 0.044(6) 0.081(7) 0.014(5) 0.022(5) 0.000(5)
C7 0.039(4) 0.044(6) 0.044(5) -0.005(4) 0.012(4) -0.004(4)
C8 0.063(6) 0.032(5) 0.066(6) 0.000(4) 0.024(5) -0.001(4)
C9 0.058(6) 0.058(7) 0.082(7) 0.006(5) 0.036(5) 0.002(5)
C10 0.047(5) 0.070(8) 0.069(7) -0.007(5) 0.019(5) 0.014(5)
C11 0.074(7) 0.034(6) 0.109(8) 0.004(5) 0.034(6) 0.014(5)
C12 0.068(6) 0.038(6) 0.106(8) 0.014(5) 0.050(6) 0.018(5)
C13 0.049(5) 0.050(6) 0.050(5) 0.004(4) 0.000(4) 0.012(4)
C14 0.076(8) 0.111(10) 0.063(7) 0.017(6) -0.004(6) 0.014(7)
C15 0.075(9) 0.218(18) 0.083(10) 0.025(10) -0.036(8) 0.015(10)
C16 0.129(13) 0.195(17) 0.048(8) 0.028(8) 0.009(8) -0.007(11)
C17 0.073(8) 0.116(11) 0.060(8) 0.003(6) 0.013(6) 0.017(7)
C18 0.070(6) 0.083(8) 0.039(6) 0.016(5) 0.014(5) 0.004(5)
C19 0.033(4) 0.030(5) 0.053(5) -0.002(4) -0.007(4) -0.005(3)
C20 0.044(5) 0.052(6) 0.068(6) -0.007(5) -0.005(4) -0.002(4)
C21 0.047(6) 0.066(8) 0.094(9) 0.006(6) -0.015(6) -0.018(5)
C22 0.077(8) 0.068(8) 0.088(9) -0.013(6) -0.038(7) -0.010(6)
C23 0.090(8) 0.062(7) 0.051(6) 0.004(5) -0.006(5) -0.004(6)
C24 0.046(5) 0.048(6) 0.053(6) -0.004(4) -0.007(4) -0.012(4)
C25 0.029(4) 0.038(5) 0.058(6) -0.011(4) -0.005(4) 0.000(4)
C26 0.042(5) 0.051(6) 0.076(7) -0.007(5) 0.007(4) 0.001(4)
C27 0.046(5) 0.057(7) 0.086(7) -0.023(6) 0.008(5) 0.001(5)
C28 0.058(6) 0.045(7) 0.098(8) -0.018(6) -0.014(6) 0.010(5)
C29 0.051(6) 0.042(6) 0.084(7) 0.006(5) -0.021(5) -0.002(5)
C30 0.035(4) 0.041(6) 0.062(6) 0.003(4) -0.005(4) 0.000(4)
C31 0.030(4) 0.039(5) 0.052(5) 0.006(4) 0.012(4) 0.002(3)
C32 0.036(5) 0.051(6) 0.065(6) 0.009(5) 0.009(4) 0.004(4)
C33 0.058(6) 0.068(7) 0.067(7) 0.005(6) 0.014(5) -0.002(5)
C34 0.062(7) 0.087(10) 0.105(10) 0.047(8) 0.032(6) 0.006(6)
C35 0.067(7) 0.099(10) 0.050(6) -0.004(6) 0.020(5) 0.014(6)
C36 0.048(5) 0.069(7) 0.051(6) 0.002(5) 0.017(4) 0.001(5)
C37 0.032(6) 0.107(12) 0.166(13) -0.073(10) -0.007(7) 0.014(7)
C38 0.055(8) 0.071(12) 0.34(3) -0.033(13) 0.017(13) 0.013(8)
C39 0.072(11) 0.072(13) 0.72(6) -0.04(2) 0.09(2) -0.020(10)
C40 0.050(12) 0.17(3) 0.65(9) -0.27(5) 0.04(3) -0.026(16)
C41 0.075(14) 0.30(5) 0.35(4) -0.26(4) -0.01(2) 0.01(2)
C42 0.039(7) 0.25(2) 0.26(2) -0.183(18) -0.024(10) 0.012(10)
C43 0.063(8) 0.189(17) 0.064(9) -0.043(10) -0.019(6) 0.051(9)
C44 0.070(8) 0.229(19) 0.095(10) -0.105(12) -0.035(7) 0.051(9)
C45 0.125(16) 0.32(3) 0.128(18) -0.142(19) -0.079(14) 0.127(19)
C46 0.138(18) 0.40(6) 0.079(15) 0.07(2) 0.024(13) 0.14(3)
C47 0.23(2) 0.38(5) 0.092(17) -0.013(19) 0.001(16) 0.20(3)
C48 0.108(12) 0.26(2) 0.048(9) 0.006(11) 0.006(7) 0.103(14)
C49 0.045(5) 0.075(8) 0.071(7) -0.004(6) -0.016(5) 0.019(5)
C50 0.032(5) 0.069(7) 0.067(7) -0.012(5) -0.006(4) 0.006(4)
C51 0.043(5) 0.084(9) 0.083(8) -0.010(6) -0.010(5) 0.012(5)
C52 0.072(8) 0.094(10) 0.116(11) -0.011(8) 0.042(8) 0.007(7)
C53 0.094(10) 0.184(17) 0.139(14) 0.028(12) -0.021(9) 0.084(11)
C54 0.107(10) 0.223(19) 0.074(9) 0.000(9) 0.003(7) 0.084(11)
C55 0.040(5) 0.047(6) 0.069(6) -0.022(5) -0.009(4) 0.006(4)
C56 0.083(7) 0.091(9) 0.067(7) -0.026(6) 0.004(6) -0.017(6)
C57 0.135(12) 0.077(10) 0.087(9) -0.049(7) -0.031(8) 0.000(8)
C58 0.096(10) 0.052(8) 0.133(13) -0.023(8) -0.029(8) -0.011(7)
C59 0.074(8) 0.062(8) 0.143(12) -0.020(8) 0.019(7) -0.026(6)
C60 0.066(7) 0.061(8) 0.105(9) -0.030(6) 0.007(6) -0.015(6)
C61 0.051(5) 0.029(5) 0.050(6) -0.007(4) -0.005(4) -0.003(4)
C62 0.072(7) 0.038(6) 0.078(8) -0.004(5) -0.005(5) -0.009(5)
C63 0.118(10) 0.059(8) 0.071(8) 0.005(6) -0.026(7) -0.007(7)
C64 0.111(10) 0.048(8) 0.102(10) 0.015(7) -0.041(8) -0.005(7)
C65 0.104(9) 0.064(8) 0.102(10) -0.008(7) -0.030(8) 0.028(7)
C66 0.086(8) 0.058(7) 0.073(7) 0.003(6) -0.014(6) 0.008(6)
C67 0.043(5) 0.049(6) 0.042(5) -0.010(4) 0.000(4) 0.014(4)
C68 0.059(6) 0.071(8) 0.080(8) 0.005(6) 0.023(6) 0.018(5)
C69 0.087(8) 0.089(9) 0.058(7) 0.012(6) 0.016(6) 0.015(7)
C70 0.076(8) 0.077(9) 0.105(10) -0.024(7) 0.045(7) -0.009(6)
C71 0.052(6) 0.071(8) 0.088(8) -0.028(6) 0.021(6) -0.007(5)
C72 0.057(6) 0.054(6) 0.059(6) -0.023(5) 0.014(5) 0.000(5)
Cl1S 0.289(13) 0.401(19) 0.254(12) -0.027(11) -0.009(9) -0.097(13)
Cl2S 0.436(19) 0.253(14) 0.311(15) -0.063(11) 0.059(12) -0.016(13)
Cl3S 0.240(11) 0.59(3) 0.161(8) -0.008(11) 0.053(7) -0.037(13)

loop_
_atom_type_symbol
_atom_type_description
_atom_type_scat_dispersion_real
_atom_type_scat_dispersion_imag
_atom_type_scat_source
C C 0.0033 0.0016 'International Tables Vol C Tables 4.2.6.8 and 6.1.1.4'
H H 0.0000 0.0000 'International Tables Vol C Tables 4.2.6.8 and 6.1.1.4'
Cl Cl 0.1484 0.1585 'International Tables Vol C Tables 4.2.6.8 and 6.1.1.4'
Ru Ru -1.2594 0.8363 'International Tables Vol C Tables 4.2.6.8 and 6.1.1.4'
Tl Tl -2.8358 9.6688 'International Tables Vol C Tables 4.2.6.8 and 6.1.1.4'
P P 0.1023 0.0942 'International Tables Vol C Tables 4.2.6.8 and 6.1.1.4'
F F 0.0171 0.0103 'International Tables Vol C Tables 4.2.6.8 and 6.1.1.4'
Br Br -0.2901 2.4595 'International Tables Vol C Tables 4.2.6.8 and 6.1.1.4'

loop_
_geom_angle_atom_site_label_1
_geom_angle_atom_site_label_2
_geom_angle_atom_site_label_3
_geom_angle
_geom_angle_site_symmetry_1
_geom_angle_site_symmetry_3
_geom_angle_publ_flag
F4 Tl1 F1 67.20(12) . . ?
F4 Tl1 F5 123.2(2) . . ?
F1 Tl1 F5 62.8(2) . . ?
F4 Tl1 Br5 125.37(11) . . ?
F1 Tl1 Br5 71.60(11) . . ?
F5 Tl1 Br5 11.9(2) . . ?
F4 Ru1 F2 84.70(15) . . ?
F4 Ru1 F1 86.07(16) . . ?
F2 Ru1 F1 70.77(16) . . ?
F4 Ru1 P1 93.32(13) . . ?
F2 Ru1 P1 94.91(13) . . ?
F1 Ru1 P1 165.67(12) . . ?
F4 Ru1 P2 98.08(12) . . ?
F2 Ru1 P2 167.12(13) . . ?
F1 Ru1 P2 96.78(12) . . ?
P1 Ru1 P2 97.48(7) . . ?
F4 Ru1 Br3 161.98(12) . . ?
F2 Ru1 Br3 79.48(11) . . ?
F1 Ru1 Br3 80.64(11) . . ?
P1 Ru1 Br3 96.55(6) . . ?
P2 Ru1 Br3 95.54(6) . . ?
F4 Ru1 Ru2 111.47(12) . . ?
F2 Ru1 Ru2 43.58(11) . . ?
F1 Ru1 Ru2 43.40(10) . . ?
P1 Ru1 Ru2 124.91(6) . . ?
P2 Ru1 Ru2 124.61(6) . . ?
Br3 Ru1 Ru2 50.65(3) . . ?
F1 Ru2 F2 70.30(15) . . ?
F1 Ru2 F5 81.1(3) . . ?
F2 Ru2 F5 87.6(3) . . ?
F1 Ru2 P4 91.75(12) . . ?
F2 Ru2 P4 161.67(12) . . ?
F5 Ru2 P4 93.3(3) . . ?
F1 Ru2 P3 169.24(13) . . ?
F2 Ru2 P3 99.36(13) . . ?
F5 Ru2 P3 101.9(3) . . ?
P4 Ru2 P3 98.34(9) . . ?
F1 Ru2 Br5 92.05(14) . . ?
F2 Ru2 Br5 82.34(14) . . ?
F5 Ru2 Br5 14.5(3) . . ?
P4 Ru2 Br5 102.56(11) . . ?
P3 Ru2 Br5 89.43(12) . . ?
F1 Ru2 Br3 80.47(11) . . ?
F2 Ru2 Br3 79.14(12) . . ?
F5 Ru2 Br3 160.1(3) . . ?
P4 Ru2 Br3 94.69(6) . . ?
P3 Ru2 Br3 94.89(9) . . ?
Br5 Ru2 Br3 161.43(9) . . ?
F1 Ru2 Ru1 43.21(11) . . ?
F2 Ru2 Ru1 43.14(10) . . ?
F5 Ru2 Ru1 109.9(2) . . ?
P4 Ru2 Ru1 120.36(6) . . ?
P3 Ru2 Ru1 126.86(8) . . ?
Br5 Ru2 Ru1 113.15(8) . . ?
Br3 Ru2 Ru1 50.62(3) . . ?
C13 P1 C1 103.7(4) . . ?
C13 P1 C7 102.6(4) . . ?
C1 P1 C7 96.4(3) . . ?
C13 P1 Ru1 115.0(3) . . ?
C1 P1 Ru1 121.5(3) . . ?
C7 P1 Ru1 114.6(3) . . ?
C31 P2 C19 105.2(4) . . ?
C31 P2 C25 103.0(4) . . ?
C19 P2 C25 94.6(3) . . ?
C31 P2 Ru1 115.3(2) . . ?
C19 P2 Ru1 121.4(3) . . ?
C25 P2 Ru1 114.1(2) . . ?
C43 P3 C49 104.7(6) . . ?
C43 P3 C37 100.6(7) . . ?
C49 P3 C37 97.0(5) . . ?
C43 P3 Ru2 116.3(4) . . ?
C49 P3 Ru2 111.7(3) . . ?
C37 P3 Ru2 123.6(5) . . ?
C67 P4 C61 102.7(4) . . ?
C67 P4 C55 103.7(4) . . ?
C61 P4 C55 97.7(4) . . ?
C67 P4 Ru2 113.0(3) . . ?
C61 P4 Ru2 113.8(3) . . ?
C55 P4 Ru2 123.2(3) . . ?
Ru1 F1 Ru2 93.39(16) . . ?
Ru1 F1 Tl1 92.84(14) . . ?
Ru2 F1 Tl1 99.49(14) . . ?
Ru1 F2 Ru2 93.28(15) . . ?
Ru1 Br3 Ru2 78.73(4) . . ?
Ru1 F4 Tl1 100.78(16) . . ?
Br5 F5 Ru2 102.5(11) . . ?
Br5 F5 Tl1 101.0(11) . . ?
Ru2 F5 Tl1 94.3(3) . . ?
F5 Br5 Ru2 63.0(10) . . ?
F5 Br5 Tl1 67.1(10) . . ?
Ru2 Br5 Tl1 85.56(10) . . ?
C2 C1 C6 118.5(8) . . ?
C2 C1 P1 114.3(6) . . ?
C6 C1 P1 126.8(7) . . ?
C1 C2 C3 121.4(9) . . ?
C4 C3 C2 117.0(11) . . ?
C5 C4 C3 122.4(11) . . ?
C4 C5 C6 121.0(11) . . ?
C5 C6 C1 119.6(10) . . ?
C12 C7 C8 118.3(7) . . ?
C12 C7 P1 120.6(6) . . ?
C8 C7 P1 121.0(7) . . ?
C7 C8 C9 120.0(8) . . ?
C10 C9 C8 119.9(8) . . ?
C11 C10 C9 120.1(8) . . ?
C10 C11 C12 120.1(9) . . ?
C7 C12 C11 121.5(8) . . ?
C18 C13 C14 117.1(8) . . ?
C18 C13 P1 120.8(7) . . ?
C14 C13 P1 121.6(7) . . ?
C15 C14 C13 119.3(10) . . ?
C14 C15 C16 121.5(11) . . ?
C15 C16 C17 118.1(11) . . ?
C18 C17 C16 121.9(10) . . ?
C17 C18 C13 121.8(10) . . ?
C24 C19 C20 118.5(7) . . ?
C24 C19 P2 119.1(6) . . ?
C20 C19 P2 122.1(6) . . ?
C21 C20 C19 122.0(9) . . ?
C20 C21 C22 118.7(9) . . ?
C21 C22 C23 120.5(9) . . ?
C24 C23 C22 119.7(9) . . ?
C19 C24 C23 120.6(8) . . ?
C30 C25 C26 118.1(8) . . ?
C30 C25 P2 119.0(6) . . ?
C26 C25 P2 122.5(7) . . ?
C27 C26 C25 121.0(9) . . ?
C28 C27 C26 120.2(9) . . ?
C27 C28 C29 119.2(9) . . ?
C28 C29 C30 121.8(9) . . ?
C25 C30 C29 119.6(8) . . ?
C36 C31 C32 118.1(8) . . ?
C36 C31 P2 118.3(7) . . ?
C32 C31 P2 123.5(6) . . ?
C33 C32 C31 123.3(9) . . ?
C34 C33 C32 119.1(11) . . ?
C33 C34 C35 120.2(10) . . ?
C36 C35 C34 120.6(10) . . ?
C35 C36 C31 118.7(9) . . ?
C42 C37 C38 121.5(16) . . ?
C42 C37 P3 122.9(15) . . ?
C38 C37 P3 115.1(11) . . ?
C39 C38 C37 118(2) . . ?
C38 C39 C40 112(2) . . ?
C39 C40 C41 133(4) . . ?
C42 C41 C40 109(3) . . ?
C41 C42 C37 126(3) . . ?
C48 C43 C44 122.5(14) . . ?
C48 C43 P3 118.7(13) . . ?
C44 C43 P3 118.5(14) . . ?
C43 C44 C45 114.1(18) . . ?
C46 C45 C44 115(2) . . ?
C47 C46 C45 128(3) . . ?
C46 C47 C48 119(4) . . ?
C47 C48 C43 121(2) . . ?
C50 C49 C54 116.8(10) . . ?
C50 C49 P3 120.8(8) . . ?
C54 C49 P3 121.8(9) . . ?
C49 C50 C51 124.2(9) . . ?
C52 C51 C50 121.2(10) . . ?
C51 C52 C53 118.2(12) . . ?
C52 C53 C54 120.4(12) . . ?
C49 C54 C53 119.2(11) . . ?
C56 C55 C60 116.1(9) . . ?
C56 C55 P4 127.7(8) . . ?
C60 C55 P4 115.9(7) . . ?
C55 C56 C57 121.4(11) . . ?
C58 C57 C56 121.2(12) . . ?
C59 C58 C57 118.0(12) . . ?
C58 C59 C60 123.1(12) . . ?
C59 C60 C55 120.0(10) . . ?
C62 C61 C66 116.2(8) . . ?
C62 C61 P4 122.9(7) . . ?
C66 C61 P4 120.6(7) . . ?
C61 C62 C63 122.7(10) . . ?
C64 C63 C62 117.3(11) . . ?
C65 C64 C63 120.9(11) . . ?
C64 C65 C66 120.6(12) . . ?
C65 C66 C61 122.3(10) . . ?
C68 C67 C72 115.8(9) . . ?
C68 C67 P4 120.7(7) . . ?
C72 C67 P4 122.9(7) . . ?
C67 C68 C69 123.3(10) . . ?
C70 C69 C68 118.4(10) . . ?
C69 C70 C71 120.0(10) . . ?
C72 C71 C70 119.4(10) . . ?
C71 C72 C67 122.7(9) . . ?
Cl1S C1S Cl3S 111.4(16) . . ?
Cl1S C1S Cl2S 101.0(16) . . ?
Cl3S C1S Cl2S 101.3(15) . . ?

loop_
_geom_bond_atom_site_label_1
_geom_bond_atom_site_label_2
_geom_bond_distance
_geom_bond_site_symmetry_2
_geom_bond_publ_flag
Tl1 F4 2.503(4) . ?
Tl1 F1 2.694(4) . ?
Tl1 F5 2.804(9) . ?
Tl1 Br5 2.989(3) . ?
Ru1 F4 2.067(4) . ?
Ru1 F2 2.150(4) . ?
Ru1 F1 2.153(4) . ?
Ru1 P1 2.244(2) . ?
Ru1 P2 2.2711(19) . ?
Ru1 Br3 2.4746(12) . ?
Ru1 Ru2 3.1396(9) . ?
Ru2 F1 2.161(4) . ?
Ru2 F2 2.168(4) . ?
Ru2 F5 2.247(9) . ?
Ru2 P4 2.248(2) . ?
Ru2 P3 2.254(2) . ?
Ru2 Br5 2.461(3) . ?
Ru2 Br3 2.4754(12) . ?
P1 C13 1.826(8) . ?
P1 C1 1.829(8) . ?
P1 C7 1.867(8) . ?
P2 C31 1.841(8) . ?
P2 C19 1.843(7) . ?
P2 C25 1.860(8) . ?
P3 C43 1.813(13) . ?
P3 C49 1.836(10) . ?
P3 C37 1.884(14) . ?
P4 C67 1.827(8) . ?
P4 C61 1.832(8) . ?
P4 C55 1.838(8) . ?
F5 Br5 0.630(11) . ?
C1 C2 1.385(11) . ?
C1 C6 1.398(11) . ?
C2 C3 1.406(12) . ?
C3 C4 1.378(15) . ?
C4 C5 1.341(14) . ?
C5 C6 1.371(13) . ?
C7 C12 1.370(11) . ?
C7 C8 1.376(10) . ?
C8 C9 1.411(11) . ?
C9 C10 1.360(12) . ?
C10 C11 1.358(12) . ?
C11 C12 1.379(11) . ?
C13 C18 1.388(11) . ?
C13 C14 1.401(12) . ?
C14 C15 1.357(14) . ?
C15 C16 1.357(16) . ?
C16 C17 1.372(16) . ?
C17 C18 1.296(12) . ?
C19 C24 1.369(10) . ?
C19 C20 1.393(10) . ?
C20 C21 1.355(12) . ?
C21 C22 1.377(14) . ?
C22 C23 1.383(13) . ?
C23 C24 1.372(11) . ?
C25 C30 1.364(11) . ?
C25 C26 1.413(10) . ?
C26 C27 1.364(12) . ?
C27 C28 1.353(13) . ?
C28 C29 1.375(12) . ?
C29 C30 1.376(11) . ?
C31 C36 1.379(11) . ?
C31 C32 1.398(11) . ?
C32 C33 1.333(12) . ?
C33 C34 1.338(14) . ?
C34 C35 1.408(14) . ?
C35 C36 1.373(12) . ?
C37 C42 1.344(17) . ?
C37 C38 1.44(2) . ?
C38 C39 1.45(2) . ?
C39 C40 1.399(18) . ?
C40 C41 1.41(5) . ?
C41 C42 1.39(3) . ?
C43 C48 1.40(2) . ?
C43 C44 1.439(19) . ?
C44 C45 1.46(2) . ?
C45 C46 1.39(3) . ?
C46 C47 1.30(4) . ?
C47 C48 1.30(2) . ?
C49 C50 1.343(12) . ?
C49 C54 1.364(14) . ?
C50 C51 1.373(12) . ?
C51 C52 1.340(14) . ?
C52 C53 1.349(16) . ?
C53 C54 1.472(17) . ?
C55 C56 1.361(12) . ?
C55 C60 1.382(12) . ?
C56 C57 1.406(14) . ?
C57 C58 1.334(16) . ?
C58 C59 1.318(15) . ?
C59 C60 1.395(13) . ?
C61 C62 1.365(11) . ?
C61 C66 1.384(12) . ?
C62 C63 1.403(13) . ?
C63 C64 1.389(15) . ?
C64 C65 1.329(15) . ?
C65 C66 1.363(13) . ?
C67 C68 1.340(11) . ?
C67 C72 1.383(11) . ?
C68 C69 1.383(12) . ?
C69 C70 1.355(13) . ?
C70 C71 1.366(14) . ?
C71 C72 1.345(11) . ?
Cl1S C1S 1.67(3) . ?
Cl2S C1S 1.85(3) . ?
Cl3S C1S 1.66(3) . ?
